data_1540636
loop_
_publ_author_name
'Tai, Xi-Shi'
'You, Hai-Ying'

_publ_section_title
;
 A New 1D Chained Coordination Polymer: Synthesis, Crystal Structure,
 Antitumor Activity and Luminescent Property
;
_journal_issue 4
_journal_name_full Crystals
_journal_page_first 608
_journal_paper_doi 10.3390/cryst5040608
_journal_volume 5
_journal_year 2015
_chemical_absolute_configuration unk
_chemical_formula_sum 'C32 H34 Cu0 N4 O8 Zn'
_chemical_formula_weight 668.00
_chemical_name_systematic
; 
 ? 
;
_space_group_IT_number 4
_symmetry_cell_setting monoclinic
_symmetry_space_group_name_Hall 'P 2yb'
_symmetry_space_group_name_H-M 'P 1 21 1'
_atom_sites_solution_hydrogens geom
_atom_sites_solution_primary direct
_atom_sites_solution_secondary difmap
_audit_creation_method SHELXL-97
_cell_angle_alpha 90.00
_cell_angle_beta 106.112(3)
_cell_angle_gamma 90.00
_cell_formula_units_Z 2
_cell_length_a 11.421(2)
_cell_length_b 9.2213(17)
_cell_length_c 15.188(3)
_cell_measurement_temperature 293(2)
_cell_volume 1536.7(5)
_computing_structure_refinement 'SHELXL-97 (Sheldrick, 1997)'
_computing_structure_solution 'SHELXS-97 (Sheldrick, 1990)'
_diffrn_ambient_temperature 293(2)
_diffrn_measured_fraction_theta_full 0.962
_diffrn_measured_fraction_theta_max 0.962
_diffrn_measurement_device_type 'CCD area detector'
_diffrn_measurement_method 'phi and omega scans'
_diffrn_radiation_monochromator graphite
_diffrn_radiation_source 'fine-focus sealed tube'
_diffrn_radiation_type MoK\a
_diffrn_radiation_wavelength 0.71073
_diffrn_reflns_av_R_equivalents 0.0362
_diffrn_reflns_av_sigmaI/netI 0.0691
_diffrn_reflns_limit_h_max 13
_diffrn_reflns_limit_h_min -15
_diffrn_reflns_limit_k_max 12
_diffrn_reflns_limit_k_min -9
_diffrn_reflns_limit_l_max 20
_diffrn_reflns_limit_l_min -18
_diffrn_reflns_number 8997
_diffrn_reflns_theta_full 28.26
_diffrn_reflns_theta_max 28.26
_diffrn_reflns_theta_min 1.86
_exptl_absorpt_coefficient_mu 0.857
_exptl_crystal_colour colourless
_exptl_crystal_density_diffrn 1.444
_exptl_crystal_density_method 'not measured'
_exptl_crystal_description block
_exptl_crystal_F_000 696
_exptl_crystal_size_max 0.32
_exptl_crystal_size_mid 0.28
_exptl_crystal_size_min 0.22
_refine_diff_density_max 0.870
_refine_diff_density_min -0.880
_refine_diff_density_rms 0.082
_refine_ls_abs_structure_details 'Flack H D (1983), Acta Cryst. A39, 876-881'
_refine_ls_abs_structure_Flack 0.026(16)
_refine_ls_extinction_method none
_refine_ls_goodness_of_fit_ref 1.005
_refine_ls_hydrogen_treatment mixed
_refine_ls_matrix_type full
_refine_ls_number_parameters 411
_refine_ls_number_reflns 5465
_refine_ls_number_restraints 1
_refine_ls_restrained_S_all 1.005
_refine_ls_R_factor_all 0.0711
_refine_ls_R_factor_gt 0.0439
_refine_ls_shift/su_max 0.000
_refine_ls_shift/su_mean 0.000
_refine_ls_structure_factor_coef Fsqd
_refine_ls_weighting_details 'calc w=1/[\s^2^(Fo^2^)+(0.0605P)^2^+0.0000P] where P=(Fo^2^+2Fc^2^)/3'
_refine_ls_weighting_scheme calc
_refine_ls_wR_factor_gt 0.1013
_refine_ls_wR_factor_ref 0.1156
_reflns_number_gt 4217
_reflns_number_total 5465
_reflns_threshold_expression >2sigma(I)
_cod_data_source_file ww.cif
_cod_data_source_block ww
_cod_original_sg_symbol_H-M P21
_cod_database_code 1540636

loop_
_symmetry_equiv_pos_as_xyz
'x, y, z'
'-x, y+1/2, -z'

loop_
_atom_site_label
_atom_site_type_symbol
_atom_site_fract_x
_atom_site_fract_y
_atom_site_fract_z
_atom_site_U_iso_or_equiv
_atom_site_adp_type
_atom_site_occupancy
_atom_site_symmetry_multiplicity
_atom_site_calc_flag
_atom_site_refinement_flags
_atom_site_disorder_assembly
_atom_site_disorder_group
Zn1 Zn 0.01477(3) 0.91895(6) 0.09444(3) 0.03182(13) Uani 1 1 d . . .
O1 O 0.0628(2) 0.9467(3) 0.23966(18) 0.0333(8) Uani 1 1 d . B .
N1 N 0.0312(3) 0.7389(4) -0.2330(2) 0.0375(9) Uani 1 1 d . . .
C1 C 0.3936(5) 1.0611(7) 0.4145(4) 0.0603(16) Uani 1 1 d . . .
H1A H 0.3414 1.1354 0.4209 0.072 Uiso 1 1 calc R A 1
O2 O 0.1633(3) 0.9264(6) -0.2211(3) 0.0675(10) Uani 1 1 d . . .
N2 N 0.0373(3) 0.9034(5) 0.4455(2) 0.0355(8) Uani 1 1 d . B 1
C2 C 0.4975(5) 1.0947(9) 0.3876(4) 0.0761(18) Uani 1 1 d . B 1
H2A H 0.5122 1.1901 0.3739 0.091 Uiso 1 1 calc R B 1
O3 O 0.1182(3) 0.7311(4) 0.3031(2) 0.0516(9) Uani 1 1 d . B 1
N3 N 0.2017(2) 0.9208(6) 0.08757(19) 0.0332(7) Uani 1 1 d . . 1
C3 C 0.5769(6) 0.9893(11) 0.3811(5) 0.076(2) Uani 1 1 d . B 1
H3A H 0.6471 1.0127 0.3646 0.091 Uiso 1 1 calc R B 1
O4 O 0.0368(3) 1.1313(4) 0.5004(3) 0.0561(9) Uani 1 1 d . B 1
N4 N -0.1730(3) 0.9365(5) 0.0941(2) 0.0347(8) Uani 1 1 d . . 1
C4 C 0.5544(6) 0.8494(10) 0.3987(5) 0.072(2) Uani 1 1 d . B 1
H4A H 0.6096 0.7770 0.3951 0.087 Uiso 1 1 calc R B 1
O5 O -0.0416(2) 0.8963(4) -0.04682(17) 0.0327(7) Uani 1 1 d . . 1
C5 C 0.4478(5) 0.8146(8) 0.4222(4) 0.0604(15) Uani 1 1 d . B 1
H5A H 0.4309 0.7181 0.4316 0.072 Uiso 1 1 calc R B 1
O6 O 0.0162(3) 1.1592(3) 0.0674(2) 0.0348(6) Uani 1 1 d . . 1
C6 C 0.3669(3) 0.9217(8) 0.4319(2) 0.0446(10) Uani 1 1 d . B 1
O7 O 0.0212(3) 0.6962(4) 0.1241(3) 0.0463(8) Uani 1 1 d . . 1
H7C H 0.0499 0.6840 0.1794 0.070 Uiso 1 1 calc R . 1
H7L H 0.052(7) 0.655(9) 0.094(5) 0.09(3) Uiso 1 1 d . C 1
C7 C 0.2576(4) 0.8834(6) 0.4649(3) 0.0428(12) Uani 1 1 d . B 1
H7A H 0.2685 0.9252 0.5252 0.051 Uiso 1 1 calc R B 1
H7B H 0.2545 0.7789 0.4711 0.051 Uiso 1 1 calc R B 1
C8 C 0.1350(3) 0.9356(6) 0.4019(2) 0.0330(9) Uani 1 1 d . B 1
H8A H 0.1390 1.0407 0.3939 0.040 Uiso 1 1 calc R B 1
O8 O 0.2362(4) 0.1410(5) 0.6723(3) 0.0823(13) Uani 1 1 d . D 1
H80A H 0.2376 0.0914 0.6170 0.099 Uiso 1 1 d R D 1
H8B H 0.1944 0.0882 0.7032 0.099 Uiso 1 1 d R D 1
C9 C -0.0003(4) 1.0051(5) 0.4935(3) 0.0362(10) Uani 1 1 d . B 1
C10 C -0.0946(5) 0.9583(6) 0.5411(4) 0.0529(15) Uani 1 1 d . B 1
H10A H -0.1155 1.0392 0.5736 0.079 Uiso 1 1 calc R B 1
H10B H -0.0618 0.8816 0.5836 0.079 Uiso 1 1 calc R B 1
H10C H -0.1663 0.9243 0.4963 0.079 Uiso 1 1 calc R B 1
C11 C 0.1030(3) 0.8630(5) 0.3070(3) 0.0322(9) Uani 1 1 d . B 1
C12 C -0.2918(4) 0.8405(5) -0.2329(3) 0.0382(10) Uani 1 1 d . E 1
C13 C -0.3512(6) 0.9565(6) -0.2814(5) 0.0693(19) Uani 1 1 d . E 1
H13A H -0.3186 1.0025 -0.3238 0.083 Uiso 1 1 calc R E 1
C14 C -0.4594(6) 1.0060(8) -0.2682(5) 0.088(2) Uani 1 1 d . E 1
H14A H -0.4986 1.0849 -0.3019 0.106 Uiso 1 1 calc R E 1
C15 C -0.5096(5) 0.9412(8) -0.2064(4) 0.0638(16) Uani 1 1 d . E 1
H15A H -0.5835 0.9735 -0.1992 0.077 Uiso 1 1 calc R E 1
C16 C -0.4492(5) 0.8281(7) -0.1556(4) 0.0601(15) Uani 1 1 d . E 1
H16A H -0.4810 0.7837 -0.1122 0.072 Uiso 1 1 calc R E 1
C17 C -0.3410(4) 0.7801(6) -0.1687(3) 0.0519(12) Uani 1 1 d . E 1
H17A H -0.3000 0.7041 -0.1329 0.062 Uiso 1 1 calc R E 1
C18 C -0.1829(4) 0.7723(6) -0.2551(3) 0.0400(10) Uani 1 1 d . E 1
H18A H -0.1888 0.7929 -0.3188 0.048 Uiso 1 1 calc R E 1
H18B H -0.1891 0.6680 -0.2494 0.048 Uiso 1 1 calc R E 1
C19 C -0.0570(4) 0.8182(5) -0.1981(3) 0.0329(9) Uani 1 1 d . E 1
H19A H -0.0469 0.9224 -0.2063 0.039 Uiso 1 1 calc R E 1
C20 C 0.1346(4) 0.8013(6) -0.2425(3) 0.0439(11) Uani 1 1 d . E 1
C21 C 0.2093(4) 0.7039(7) -0.2845(4) 0.0595(15) Uani 1 1 d . E 1
H21A H 0.2804 0.7550 -0.2893 0.089 Uiso 1 1 calc R E 1
H21B H 0.1617 0.6746 -0.3444 0.089 Uiso 1 1 calc R E 1
H21C H 0.2335 0.6197 -0.2466 0.089 Uiso 1 1 calc R E 1
C22 C -0.0358(3) 0.7859(5) -0.0951(2) 0.0270(9) Uani 1 1 d . . 1
C23 C -0.2527(4) 1.0290(6) 0.0418(3) 0.0417(11) Uani 1 1 d . . 1
H23A H -0.2241 1.0955 0.0066 0.050 Uiso 1 1 calc R . 1
C24 C -0.3755(4) 1.0312(6) 0.0372(3) 0.0420(11) Uani 1 1 d . . 1
H24A H -0.4272 1.0991 0.0008 0.050 Uiso 1 1 calc R . 1
C25 C -0.4208(3) 0.9303(7) 0.0880(2) 0.0345(9) Uani 1 1 d . . 1
C26 C -0.3388(4) 0.8349(6) 0.1426(3) 0.0472(12) Uani 1 1 d . . 1
H26A H -0.3649 0.7671 0.1783 0.057 Uiso 1 1 calc R . 1
C27 C -0.2168(4) 0.8412(6) 0.1436(3) 0.0453(12) Uani 1 1 d . . 1
H27A H -0.1629 0.7759 0.1805 0.054 Uiso 1 1 calc R . 1
C28 C 0.2351(4) 0.9716(5) 0.0151(3) 0.0373(11) Uani 1 1 d . . 1
H28A H 0.1747 1.0054 -0.0352 0.045 Uiso 1 1 calc R . 1
C29 C 0.3550(4) 0.9763(5) 0.0117(3) 0.0383(10) Uani 1 1 d . . 1
H29A H 0.3735 1.0124 -0.0400 0.046 Uiso 1 1 calc R . 1
C30 C 0.4473(3) 0.9269(7) 0.0856(2) 0.0349(8) Uani 1 1 d . . 1
C31 C 0.4117(4) 0.8697(6) 0.1591(3) 0.0465(13) Uani 1 1 d . . 1
H31A H 0.4699 0.8322 0.2095 0.056 Uiso 1 1 calc R . 1
C32 C 0.2906(4) 0.8689(6) 0.1570(3) 0.0447(13) Uani 1 1 d . . 1
H32A H 0.2694 0.8298 0.2069 0.054 Uiso 1 1 calc R . 1

loop_
_atom_site_aniso_label
_atom_site_aniso_U_11
_atom_site_aniso_U_22
_atom_site_aniso_U_33
_atom_site_aniso_U_23
_atom_site_aniso_U_13
_atom_site_aniso_U_12
Zn1 0.01975(17) 0.0415(3) 0.0371(2) 0.0016(3) 0.01264(14) -0.0005(2)
O1 0.0338(13) 0.034(2) 0.0341(14) 0.0061(13) 0.0119(11) 0.0052(12)
N1 0.0314(18) 0.045(2) 0.044(2) 0.0021(16) 0.0237(16) 0.0051(16)
C1 0.044(3) 0.059(4) 0.075(4) 0.003(3) 0.012(3) -0.008(3)
O2 0.0532(18) 0.056(2) 0.103(3) -0.012(3) 0.0378(18) -0.017(2)
N2 0.0389(16) 0.034(2) 0.0393(16) -0.0034(18) 0.0207(13) -0.0007(18)
C2 0.046(3) 0.090(5) 0.085(4) 0.018(4) 0.005(3) -0.015(3)
O3 0.081(3) 0.0282(19) 0.0437(18) 0.0013(14) 0.0141(17) 0.0058(16)
N3 0.0207(13) 0.0425(19) 0.0393(15) 0.004(2) 0.0134(11) 0.003(2)
C3 0.049(4) 0.102(6) 0.078(4) -0.001(4) 0.019(3) -0.024(4)
O4 0.073(2) 0.034(2) 0.075(2) -0.0080(16) 0.0441(19) -0.0010(16)
N4 0.0240(13) 0.043(2) 0.0393(16) 0.0048(19) 0.0130(12) -0.0025(19)
C4 0.046(3) 0.098(6) 0.075(4) -0.015(4) 0.019(3) 0.000(4)
O5 0.0303(12) 0.032(2) 0.0358(13) -0.0024(14) 0.0098(10) 0.0019(12)
C5 0.042(3) 0.072(4) 0.071(4) -0.010(3) 0.023(3) -0.003(3)
O6 0.0367(16) 0.0294(17) 0.0421(16) -0.0006(13) 0.0173(12) -0.0032(13)
C6 0.0382(19) 0.056(3) 0.0369(19) -0.003(3) 0.0058(15) -0.004(3)
O7 0.057(2) 0.044(2) 0.0421(18) -0.0043(17) 0.0208(16) -0.0022(16)
C7 0.039(2) 0.053(4) 0.038(2) 0.0040(19) 0.0139(17) -0.004(2)
C8 0.0348(17) 0.032(3) 0.0360(18) 0.001(2) 0.0157(14) -0.003(2)
O8 0.066(3) 0.091(4) 0.092(3) -0.005(3) 0.025(2) -0.025(2)
C9 0.042(2) 0.031(3) 0.038(2) -0.0021(19) 0.0147(18) 0.0031(19)
C10 0.055(3) 0.058(4) 0.058(3) -0.005(2) 0.035(2) 0.002(2)
C11 0.0275(18) 0.036(3) 0.037(2) 0.0009(18) 0.0146(16) -0.0021(16)
C12 0.031(2) 0.039(3) 0.044(2) 0.002(2) 0.0093(19) 0.0041(19)
C13 0.063(3) 0.059(5) 0.099(4) 0.030(3) 0.045(3) 0.020(3)
C14 0.074(4) 0.074(5) 0.123(6) 0.039(4) 0.037(4) 0.041(4)
C15 0.046(3) 0.065(5) 0.086(4) -0.001(4) 0.028(3) 0.016(3)
C16 0.053(3) 0.065(4) 0.075(4) 0.001(3) 0.039(3) 0.000(3)
C17 0.047(3) 0.055(3) 0.058(3) 0.012(3) 0.023(2) 0.010(2)
C18 0.033(2) 0.048(3) 0.040(2) 0.001(2) 0.0112(18) 0.005(2)
C19 0.032(2) 0.029(2) 0.041(2) -0.0054(17) 0.0158(17) -0.0002(17)
C20 0.035(2) 0.052(3) 0.050(3) -0.002(2) 0.0201(19) -0.005(2)
C21 0.038(3) 0.081(4) 0.071(3) -0.005(3) 0.035(3) -0.001(3)
C22 0.0144(16) 0.030(3) 0.039(2) -0.0023(18) 0.0110(15) -0.0013(14)
C23 0.028(2) 0.049(3) 0.053(3) 0.012(2) 0.0201(19) -0.0002(19)
C24 0.027(2) 0.052(3) 0.049(3) 0.011(2) 0.0147(19) 0.007(2)
C25 0.0227(15) 0.043(2) 0.0405(19) 0.000(3) 0.0129(14) 0.000(2)
C26 0.0236(19) 0.061(3) 0.065(3) 0.017(2) 0.025(2) 0.001(2)
C27 0.0238(19) 0.057(3) 0.059(3) 0.013(2) 0.0176(19) 0.005(2)
C28 0.0261(19) 0.047(3) 0.040(2) 0.0035(18) 0.0106(17) 0.0006(17)
C29 0.031(2) 0.045(3) 0.042(2) 0.0060(18) 0.0148(18) 0.0011(17)
C30 0.0191(14) 0.043(2) 0.0462(19) -0.001(3) 0.0151(14) -0.001(3)
C31 0.0248(19) 0.076(4) 0.040(2) 0.007(2) 0.0106(17) 0.006(2)
C32 0.031(2) 0.069(4) 0.039(2) 0.009(2) 0.0180(18) 0.002(2)

loop_
_atom_type_symbol
_atom_type_description
_atom_type_scat_dispersion_real
_atom_type_scat_dispersion_imag
_atom_type_scat_source
C C 0.0033 0.0016 'International Tables Vol C Tables 4.2.6.8 and 6.1.1.4'
Cu Cu 0.3201 1.2651 'International Tables Vol C Tables 4.2.6.8 and 6.1.1.4'
N N 0.0061 0.0033 'International Tables Vol C Tables 4.2.6.8 and 6.1.1.4'
O O 0.0106 0.0060 'International Tables Vol C Tables 4.2.6.8 and 6.1.1.4'
Zn Zn 0.2839 1.4301 'International Tables Vol C Tables 4.2.6.8 and 6.1.1.4'
H H 0.0000 0.0000 'International Tables Vol C Tables 4.2.6.8 and 6.1.1.4'

loop_
_geom_angle_atom_site_label_1
_geom_angle_atom_site_label_2
_geom_angle_atom_site_label_3
_geom_angle
_geom_angle_site_symmetry_1
_geom_angle_site_symmetry_3
O5 Zn1 O7 96.06(14) . .
O5 Zn1 O1 176.76(11) . .
O7 Zn1 O1 84.96(14) . .
O5 Zn1 N4 88.98(11) . .
O7 Zn1 N4 92.82(17) . .
O1 Zn1 N4 87.89(11) . .
O5 Zn1 N3 88.74(10) . .
O7 Zn1 N3 92.39(17) . .
O1 Zn1 N3 94.30(11) . .
N4 Zn1 N3 174.5(2) . .
O5 Zn1 O6 85.78(12) . .
O7 Zn1 O6 177.40(15) . .
O1 Zn1 O6 93.30(12) . .
N4 Zn1 O6 89.04(15) . .
N3 Zn1 O6 85.80(16) . .
C11 O1 Zn1 134.0(3) . .
C20 N1 C19 122.4(4) . .
C6 C1 C2 121.4(6) . .
C6 C1 H1A 119.3 . .
C2 C1 H1A 119.3 . .
C9 N2 C8 120.2(4) . .
C3 C2 C1 120.3(7) . .
C3 C2 H2A 119.8 . .
C1 C2 H2A 119.8 . .
C32 N3 C28 116.4(3) . .
C32 N3 Zn1 120.2(3) . .
C28 N3 Zn1 123.3(3) . .
C2 C3 C4 120.2(7) . .
C2 C3 H3A 119.9 . .
C4 C3 H3A 119.9 . .
C23 N4 C27 117.0(3) . .
C23 N4 Zn1 124.3(3) . .
C27 N4 Zn1 118.5(3) . .
C3 C4 C5 119.6(7) . .
C3 C4 H4A 120.2 . .
C5 C4 H4A 120.2 . .
C22 O5 Zn1 129.0(3) . .
C6 C5 C4 121.1(7) . .
C6 C5 H5A 119.5 . .
C4 C5 H5A 119.5 . .
C22 O6 Zn1 150.9(3) 2 .
C1 C6 C5 117.3(5) . .
C1 C6 C7 122.3(5) . .
C5 C6 C7 120.3(6) . .
Zn1 O7 H7C 109.5 . .
Zn1 O7 H7L 111(6) . .
H7C O7 H7L 115.7 . .
C6 C7 C8 114.4(4) . .
C6 C7 H7A 108.6 . .
C8 C7 H7A 108.6 . .
C6 C7 H7B 108.6 . .
C8 C7 H7B 108.6 . .
H7A C7 H7B 107.6 . .
N2 C8 C7 109.2(3) . .
N2 C8 C11 108.7(3) . .
C7 C8 C11 112.7(4) . .
N2 C8 H8A 108.7 . .
C7 C8 H8A 108.7 . .
C11 C8 H8A 108.7 . .
H80A O8 H8B 109.7 . .
O4 C9 N2 123.8(4) . .
O4 C9 C10 120.1(4) . .
N2 C9 C10 116.1(4) . .
C9 C10 H10A 109.5 . .
C9 C10 H10B 109.5 . .
H10A C10 H10B 109.5 . .
C9 C10 H10C 109.5 . .
H10A C10 H10C 109.5 . .
H10B C10 H10C 109.5 . .
O3 C11 O1 126.1(4) . .
O3 C11 C8 118.3(4) . .
O1 C11 C8 115.6(4) . .
C13 C12 C17 117.5(4) . .
C13 C12 C18 121.3(4) . .
C17 C12 C18 120.9(4) . .
C12 C13 C14 120.6(5) . .
C12 C13 H13A 119.7 . .
C14 C13 H13A 119.7 . .
C15 C14 C13 121.2(6) . .
C15 C14 H14A 119.4 . .
C13 C14 H14A 119.4 . .
C14 C15 C16 118.7(5) . .
C14 C15 H15A 120.7 . .
C16 C15 H15A 120.7 . .
C15 C16 C17 119.7(5) . .
C15 C16 H16A 120.1 . .
C17 C16 H16A 120.1 . .
C12 C17 C16 122.2(5) . .
C12 C17 H17A 118.9 . .
C16 C17 H17A 118.9 . .
C12 C18 C19 117.7(4) . .
C12 C18 H18A 107.9 . .
C19 C18 H18A 107.9 . .
C12 C18 H18B 107.9 . .
C19 C18 H18B 107.9 . .
H18A C18 H18B 107.2 . .
N1 C19 C18 107.1(3) . .
N1 C19 C22 110.0(3) . .
C18 C19 C22 112.4(3) . .
N1 C19 H19A 109.1 . .
C18 C19 H19A 109.1 . .
C22 C19 H19A 109.1 . .
O2 C20 N1 123.5(4) . .
O2 C20 C21 122.5(4) . .
N1 C20 C21 114.0(5) . .
C20 C21 H21A 109.5 . .
C20 C21 H21B 109.5 . .
H21A C21 H21B 109.5 . .
C20 C21 H21C 109.5 . .
H21A C21 H21C 109.5 . .
H21B C21 H21C 109.5 . .
O6 C22 O5 126.4(4) 2_545 .
O6 C22 C19 119.2(4) 2_545 .
O5 C22 C19 114.4(4) . .
N4 C23 C24 123.5(4) . .
N4 C23 H23A 118.3 . .
C24 C23 H23A 118.3 . .
C23 C24 C25 119.2(4) . .
C23 C24 H24A 120.4 . .
C25 C24 H24A 120.4 . .
C26 C25 C24 117.6(3) . .
C26 C25 C30 120.8(4) . 1_455
C24 C25 C30 121.6(4) . 1_455
C25 C26 C27 119.4(4) . .
C25 C26 H26A 120.3 . .
C27 C26 H26A 120.3 . .
N4 C27 C26 123.4(4) . .
N4 C27 H27A 118.3 . .
C26 C27 H27A 118.3 . .
N3 C28 C29 123.3(4) . .
N3 C28 H28A 118.3 . .
C29 C28 H28A 118.3 . .
C28 C29 C30 119.8(4) . .
C28 C29 H29A 120.1 . .
C30 C29 H29A 120.1 . .
C29 C30 C31 116.6(3) . .
C29 C30 C25 123.2(4) . 1_655
C31 C30 C25 120.2(3) . 1_655
C32 C31 C30 119.9(4) . .
C32 C31 H31A 120.0 . .
C30 C31 H31A 120.0 . .
N3 C32 C31 123.9(4) . .
N3 C32 H32A 118.1 . .
C31 C32 H32A 118.1 . .

loop_
_geom_bond_atom_site_label_1
_geom_bond_atom_site_label_2
_geom_bond_distance
_geom_bond_site_symmetry_2
Zn1 O5 2.072(3) .
Zn1 O7 2.100(4) .
Zn1 O1 2.135(3) .
Zn1 N4 2.150(3) .
Zn1 N3 2.166(3) .
Zn1 O6 2.254(3) .
O1 C11 1.262(5) .
N1 C20 1.356(6) .
N1 C19 1.458(5) .
C1 C6 1.364(9) .
C1 C2 1.393(8) .
C1 H1A 0.9300 .
O2 C20 1.219(7) .
N2 C9 1.330(6) .
N2 C8 1.477(5) .
C2 C3 1.351(11) .
C2 H2A 0.9300 .
O3 C11 1.232(5) .
N3 C32 1.333(5) .
N3 C28 1.345(5) .
C3 C4 1.356(10) .
C3 H3A 0.9300 .
O4 C9 1.233(6) .
N4 C23 1.336(6) .
N4 C27 1.340(6) .
C4 C5 1.398(8) .
C4 H4A 0.9300 .
O5 C22 1.267(5) .
C5 C6 1.388(8) .
C5 H5A 0.9300 .
O6 C22 1.241(5) 2
C6 C7 1.511(6) .
O7 H7C 0.8200 .
O7 H7L 0.75(8) .
C7 C8 1.537(6) .
C7 H7A 0.9700 .
C7 H7B 0.9700 .
C8 C11 1.538(6) .
C8 H8A 0.9800 .
O8 H80A 0.9600 .
O8 H8B 0.9000 .
C9 C10 1.517(6) .
C10 H10A 0.9600 .
C10 H10B 0.9600 .
C10 H10C 0.9600 .
C12 C13 1.368(7) .
C12 C17 1.371(6) .
C12 C18 1.514(6) .
C13 C14 1.383(8) .
C13 H13A 0.9300 .
C14 C15 1.365(9) .
C14 H14A 0.9300 .
C15 C16 1.365(8) .
C15 H15A 0.9300 .
C16 C17 1.379(7) .
C16 H16A 0.9300 .
C17 H17A 0.9300 .
C18 C19 1.518(6) .
C18 H18A 0.9700 .
C18 H18B 0.9700 .
C19 C22 1.544(6) .
C19 H19A 0.9800 .
C20 C21 1.497(7) .
C21 H21A 0.9600 .
C21 H21B 0.9600 .
C21 H21C 0.9600 .
C22 O6 1.241(5) 2_545
C23 C24 1.386(5) .
C23 H23A 0.9300 .
C24 C25 1.395(7) .
C24 H24A 0.9300 .
C25 C26 1.381(7) .
C25 C30 1.497(4) 1_455
C26 C27 1.389(6) .
C26 H26A 0.9300 .
C27 H27A 0.9300 .
C28 C29 1.385(6) .
C28 H28A 0.9300 .
C29 C30 1.386(6) .
C29 H29A 0.9300 .
C30 C31 1.394(6) .
C30 C25 1.497(4) 1_655
C31 C32 1.376(6) .
C31 H31A 0.9300 .
C32 H32A 0.9300 .

loop_
_geom_torsion_atom_site_label_1
_geom_torsion_atom_site_label_2
_geom_torsion_atom_site_label_3
_geom_torsion_atom_site_label_4
_geom_torsion
_geom_torsion_site_symmetry_1
_geom_torsion_site_symmetry_4
O5 Zn1 O1 C11 123(2) . .
O7 Zn1 O1 C11 14.2(3) . .
N4 Zn1 O1 C11 107.2(4) . .
N3 Zn1 O1 C11 -77.9(4) . .
O6 Zn1 O1 C11 -163.9(3) . .
C6 C1 C2 C3 -2.4(9) . .
O5 Zn1 N3 C32 -149.4(4) . .
O7 Zn1 N3 C32 -53.4(4) . .
O1 Zn1 N3 C32 31.8(4) . .
N4 Zn1 N3 C32 145.0(14) . .
O6 Zn1 N3 C32 124.8(4) . .
O5 Zn1 N3 C28 30.2(4) . .
O7 Zn1 N3 C28 126.2(4) . .
O1 Zn1 N3 C28 -148.7(4) . .
N4 Zn1 N3 C28 -35.4(19) . .
O6 Zn1 N3 C28 -55.7(4) . .
C1 C2 C3 C4 1.7(11) . .
O5 Zn1 N4 C23 -52.2(4) . .
O7 Zn1 N4 C23 -148.3(4) . .
O1 Zn1 N4 C23 126.9(4) . .
N3 Zn1 N4 C23 13.3(19) . .
O6 Zn1 N4 C23 33.6(4) . .
O5 Zn1 N4 C27 122.0(4) . .
O7 Zn1 N4 C27 26.0(4) . .
O1 Zn1 N4 C27 -58.9(4) . .
N3 Zn1 N4 C27 -172.4(15) . .
O6 Zn1 N4 C27 -152.2(4) . .
C2 C3 C4 C5 0.9(12) . .
O7 Zn1 O5 C22 -18.6(3) . .
O1 Zn1 O5 C22 -127(2) . .
N4 Zn1 O5 C22 -111.3(3) . .
N3 Zn1 O5 C22 73.7(3) . .
O6 Zn1 O5 C22 159.6(3) . .
C3 C4 C5 C6 -2.8(10) . .
O5 Zn1 O6 C22 -177.3(5) . 2
O7 Zn1 O6 C22 -42(4) . 2
O1 Zn1 O6 C22 5.8(5) . 2
N4 Zn1 O6 C22 93.6(5) . 2
N3 Zn1 O6 C22 -88.3(5) . 2
C2 C1 C6 C5 0.5(7) . .
C2 C1 C6 C7 177.5(5) . .
C4 C5 C6 C1 2.1(8) . .
C4 C5 C6 C7 -174.9(5) . .
C1 C6 C7 C8 56.7(6) . .
C5 C6 C7 C8 -126.4(5) . .
C9 N2 C8 C7 96.4(5) . .
C9 N2 C8 C11 -140.4(4) . .
C6 C7 C8 N2 -175.0(4) . .
C6 C7 C8 C11 64.2(6) . .
C8 N2 C9 O4 4.4(7) . .
C8 N2 C9 C10 -175.8(4) . .
Zn1 O1 C11 O3 -5.1(6) . .
Zn1 O1 C11 C8 175.0(2) . .
N2 C8 C11 O3 -76.5(5) . .
C7 C8 C11 O3 44.6(5) . .
N2 C8 C11 O1 103.4(4) . .
C7 C8 C11 O1 -135.5(4) . .
C17 C12 C13 C14 -2.5(9) . .
C18 C12 C13 C14 171.8(6) . .
C12 C13 C14 C15 0.1(12) . .
C13 C14 C15 C16 1.8(11) . .
C14 C15 C16 C17 -1.3(10) . .
C13 C12 C17 C16 3.0(8) . .
C18 C12 C17 C16 -171.3(5) . .
C15 C16 C17 C12 -1.1(9) . .
C13 C12 C18 C19 97.4(6) . .
C17 C12 C18 C19 -88.5(6) . .
C20 N1 C19 C18 139.7(4) . .
C20 N1 C19 C22 -97.9(5) . .
C12 C18 C19 N1 -179.6(4) . .
C12 C18 C19 C22 59.5(5) . .
C19 N1 C20 O2 1.5(7) . .
C19 N1 C20 C21 -176.7(4) . .
Zn1 O5 C22 O6 14.9(5) . 2_545
Zn1 O5 C22 C19 -165.7(2) . .
N1 C19 C22 O6 -43.7(5) . 2_545
C18 C19 C22 O6 75.5(4) . 2_545
N1 C19 C22 O5 136.8(3) . .
C18 C19 C22 O5 -103.9(4) . .
C27 N4 C23 C24 0.5(7) . .
Zn1 N4 C23 C24 174.8(4) . .
N4 C23 C24 C25 -1.4(8) . .
C23 C24 C25 C26 1.7(7) . .
C23 C24 C25 C30 -179.8(4) . 1_455
C24 C25 C26 C27 -1.1(7) . .
C30 C25 C26 C27 -179.7(4) 1_455 .
C23 N4 C27 C26 0.1(7) . .
Zn1 N4 C27 C26 -174.6(4) . .
C25 C26 C27 N4 0.3(8) . .
C32 N3 C28 C29 -2.2(7) . .
Zn1 N3 C28 C29 178.3(3) . .
N3 C28 C29 C30 -0.1(7) . .
C28 C29 C30 C31 2.2(8) . .
C28 C29 C30 C25 -179.0(4) . 1_655
C29 C30 C31 C32 -2.1(8) . .
C25 C30 C31 C32 179.1(5) 1_655 .
C28 N3 C32 C31 2.3(8) . .
Zn1 N3 C32 C31 -178.1(4) . .
C30 C31 C32 N3 -0.2(8) . .
